data_4513920
loop_
_publ_author_name
'Dehury, Niranjan'
'Maity, Niladri'
'Tripathy, Suman Kumar'
'Basset, Jean-Marie'
'Patra, Srikanta'

_publ_section_title
;
 Dinuclear Tetrapyrazolyl Palladium Complexes Exhibiting Facile Tandem
 Transfer Hydrogenation/Suzuki Coupling Reaction of Fluoroarylketone
;
_journal_issue 8
_journal_name_full 'ACS Catalysis'
_journal_page_first 5535
_journal_paper_doi 10.1021/acscatal.6b01421
_journal_volume 6
_journal_year 2016
_chemical_formula_moiety 'C20 H18 Cl4 N8 Pd2'
_chemical_formula_sum 'C20 H18 Cl4 N8 Pd2'
_chemical_formula_weight 725.02
_chemical_name_systematic
; 
 ? 
;
_space_group_IT_number 2
_symmetry_cell_setting triclinic
_symmetry_space_group_name_Hall '-P 1'
_symmetry_space_group_name_H-M 'P -1'
_atom_sites_solution_hydrogens geom
_atom_sites_solution_primary direct
_atom_sites_solution_secondary difmap
_audit_creation_method SHELXL-97
_cell_angle_alpha 99.281(4)
_cell_angle_beta 104.335(4)
_cell_angle_gamma 102.182(4)
_cell_formula_units_Z 1
_cell_length_a 7.6020(10)
_cell_length_b 8.2980(11)
_cell_length_c 10.7372(15)
_cell_measurement_reflns_used 2105
_cell_measurement_temperature 298(2)
_cell_measurement_theta_max 28.75
_cell_measurement_theta_min 2.58
_cell_volume 624.94(15)
_computing_cell_refinement 'Bruker SHELXL'
_computing_data_collection 'Bruker APEX2'
_computing_data_reduction 'Bruker SAINT'
_computing_molecular_graphics 'ortep-3 V2.02 ( Farrugia, 1997)'
_computing_publication_material 'Bruker SHELXTL'
_computing_structure_refinement 'SHELXL-97 (Sheldrick, 2008)'
_computing_structure_solution 'SHELXS-97 (Sheldrick, 2008)'
_diffrn_ambient_temperature 298(2)
_diffrn_measured_fraction_theta_full 0.987
_diffrn_measured_fraction_theta_max 0.987
_diffrn_measurement_device_type Multi-scan
_diffrn_radiation_monochromator graphite
_diffrn_radiation_source 'fine-focus sealed tube'
_diffrn_radiation_type MoK\a
_diffrn_radiation_wavelength 0.71073
_diffrn_reflns_av_R_equivalents 0.0799
_diffrn_reflns_av_sigmaI/netI 0.0889
_diffrn_reflns_limit_h_max 10
_diffrn_reflns_limit_h_min -10
_diffrn_reflns_limit_k_max 11
_diffrn_reflns_limit_k_min -11
_diffrn_reflns_limit_l_max 14
_diffrn_reflns_limit_l_min -14
_diffrn_reflns_number 15146
_diffrn_reflns_theta_full 28.75
_diffrn_reflns_theta_max 28.75
_diffrn_reflns_theta_min 2.58
_exptl_absorpt_coefficient_mu 1.893
_exptl_absorpt_correction_type none
_exptl_crystal_colour yellow
_exptl_crystal_density_diffrn 1.926
_exptl_crystal_density_method 'not measured'
_exptl_crystal_description rectangular
_exptl_crystal_F_000 354
_exptl_crystal_size_max 0.09
_exptl_crystal_size_mid 0.07
_exptl_crystal_size_min 0.06
_refine_diff_density_max 1.657
_refine_diff_density_min -1.185
_refine_diff_density_rms 0.187
_refine_ls_extinction_method none
_refine_ls_goodness_of_fit_ref 1.105
_refine_ls_hydrogen_treatment mixed
_refine_ls_matrix_type full
_refine_ls_number_parameters 154
_refine_ls_number_reflns 3210
_refine_ls_number_restraints 0
_refine_ls_restrained_S_all 1.105
_refine_ls_R_factor_all 0.1304
_refine_ls_R_factor_gt 0.0748
_refine_ls_shift/su_max 0.000
_refine_ls_shift/su_mean 0.000
_refine_ls_structure_factor_coef Fsqd
_refine_ls_weighting_details 'calc w=1/[\s^2^(Fo^2^)+(0.1000P)^2^+0.3557P] where P=(Fo^2^+2Fc^2^)/3'
_refine_ls_weighting_scheme calc
_refine_ls_wR_factor_gt 0.1650
_refine_ls_wR_factor_ref 0.1929
_reflns_number_gt 2105
_reflns_number_total 3251
_reflns_threshold_expression >2sigma(I)
_cod_data_source_file cs6b01421_si_003.cif
_cod_data_source_block mo_parapzpd2_1_0m_a
_cod_depositor_comments
;
The following automatic conversions were performed:

'_symmetry_cell_setting' value 'Triclinic' changed to 'triclinic'
according to
/usr/data/users/saulius/crontab/automatic-downloads/rss-feeds/ACS/lib/dictionaries/cif_core.dic
dictionary named 'cif_core.dic' version 2.4.2 from 2011-04-26.

Automatic conversion script
Id: cif_fix_values 4268 2015-11-12 08:31:59Z antanas 

 Adding full bibliography for 4513918--4513920.cif.
;
_cod_database_code 4513920

loop_
_symmetry_equiv_pos_as_xyz
'x, y, z'
'-x, -y, -z'

loop_
_atom_site_label
_atom_site_type_symbol
_atom_site_fract_x
_atom_site_fract_y
_atom_site_fract_z
_atom_site_U_iso_or_equiv
_atom_site_adp_type
_atom_site_occupancy
_atom_site_symmetry_multiplicity
_atom_site_calc_flag
_atom_site_refinement_flags
Pd1 Pd 0.35572(8) 1.48593(7) 0.26859(6) 0.0362(2) Uani 1 1 d .
Cl1 Cl 0.4517(4) 1.6762(3) 0.1505(2) 0.0591(6) Uani 1 1 d .
Cl2 Cl 0.1687(3) 1.6458(3) 0.3345(3) 0.0622(6) Uani 1 1 d .
N3 N 0.2699(8) 1.3152(7) 0.3726(5) 0.0329(13) Uani 1 1 d .
N4 N 0.2908(9) 1.1559(7) 0.3527(6) 0.0362(14) Uani 1 1 d .
N1 N 0.5326(8) 1.3476(7) 0.2195(6) 0.0339(13) Uani 1 1 d .
N2 N 0.5030(8) 1.1794(7) 0.2195(6) 0.0364(14) Uani 1 1 d .
C9 C 0.1565(10) 1.1258(9) 0.0077(7) 0.0334(16) Uani 1 1 d .
H9 H 0.2612 1.2106 0.0122 0.040 Uiso 1 1 calc R
C8 C 0.1602(9) 1.0434(8) 0.1093(7) 0.0303(15) Uani 1 1 d .
C7 C 0.3285(10) 1.0781(9) 0.2308(7) 0.0337(16) Uani 1 1 d .
H7 H 0.3495 0.9680 0.2419 0.040 Uiso 1 1 calc R
C4 C 0.2115(11) 1.3368(10) 0.4794(7) 0.0421(18) Uani 1 1 d .
H4 H 0.1843 1.4349 0.5155 0.051 Uiso 1 1 calc R
C10 C 0.0017(10) 0.9157(9) 0.1017(7) 0.0385(17) Uani 1 1 d .
H10 H 0.0022 0.8588 0.1696 0.046 Uiso 1 1 calc R
C1 C 0.6936(11) 1.3932(10) 0.1956(8) 0.0452(19) Uani 1 1 d .
H1 H 0.7480 1.5019 0.1895 0.054 Uiso 1 1 calc R
C6 C 0.2496(12) 1.0796(11) 0.4474(8) 0.047(2) Uani 1 1 d .
H6 H 0.2556 0.9710 0.4557 0.057 Uiso 1 1 calc R
C3 C 0.6481(11) 1.1250(11) 0.1956(8) 0.047(2) Uani 1 1 d .
H3 H 0.6610 1.0153 0.1902 0.056 Uiso 1 1 calc R
C5 C 0.1971(13) 1.1928(11) 0.5290(8) 0.054(2) Uani 1 1 d .
H5 H 0.1593 1.1759 0.6030 0.065 Uiso 1 1 calc R
C2 C 0.7727(12) 1.2582(12) 0.1807(10) 0.058(2) Uani 1 1 d .
H2 H 0.8871 1.2588 0.1639 0.069 Uiso 1 1 calc R

loop_
_atom_site_aniso_label
_atom_site_aniso_U_11
_atom_site_aniso_U_22
_atom_site_aniso_U_33
_atom_site_aniso_U_23
_atom_site_aniso_U_13
_atom_site_aniso_U_12
Pd1 0.0385(4) 0.0259(3) 0.0445(4) 0.0073(2) 0.0130(3) 0.0082(2)
Cl1 0.0802(16) 0.0386(11) 0.0674(15) 0.0240(10) 0.0300(12) 0.0152(11)
Cl2 0.0642(14) 0.0385(11) 0.0981(18) 0.0175(12) 0.0382(13) 0.0247(11)
N3 0.034(3) 0.030(3) 0.032(3) -0.002(2) 0.013(3) 0.007(3)
N4 0.044(4) 0.027(3) 0.034(3) 0.008(3) 0.010(3) 0.004(3)
N1 0.032(3) 0.029(3) 0.042(3) 0.008(3) 0.012(3) 0.009(3)
N2 0.034(3) 0.026(3) 0.047(4) 0.005(3) 0.012(3) 0.007(3)
C9 0.037(4) 0.030(4) 0.035(4) 0.008(3) 0.020(3) 0.002(3)
C8 0.027(4) 0.027(3) 0.040(4) 0.007(3) 0.015(3) 0.008(3)
C7 0.035(4) 0.024(3) 0.043(4) 0.011(3) 0.013(3) 0.007(3)
C4 0.042(4) 0.041(4) 0.041(4) 0.003(4) 0.014(4) 0.008(4)
C10 0.044(4) 0.037(4) 0.034(4) 0.010(3) 0.017(3) 0.002(3)
C1 0.033(4) 0.039(4) 0.063(5) 0.008(4) 0.019(4) 0.003(3)
C6 0.056(5) 0.043(5) 0.045(5) 0.018(4) 0.017(4) 0.006(4)
C3 0.042(5) 0.040(4) 0.064(5) 0.014(4) 0.019(4) 0.017(4)
C5 0.070(6) 0.054(5) 0.040(5) 0.010(4) 0.028(4) 0.005(5)
C2 0.039(5) 0.053(5) 0.086(7) 0.011(5) 0.029(5) 0.012(4)

loop_
_atom_type_symbol
_atom_type_description
_atom_type_scat_dispersion_real
_atom_type_scat_dispersion_imag
_atom_type_scat_source
C C 0.0033 0.0016 'International Tables Vol C Tables 4.2.6.8 and 6.1.1.4'
H H 0.0000 0.0000 'International Tables Vol C Tables 4.2.6.8 and 6.1.1.4'
N N 0.0061 0.0033 'International Tables Vol C Tables 4.2.6.8 and 6.1.1.4'
Cl Cl 0.1484 0.1585 'International Tables Vol C Tables 4.2.6.8 and 6.1.1.4'
Pd Pd -0.9988 1.0072 'International Tables Vol C Tables 4.2.6.8 and 6.1.1.4'

loop_
_geom_angle_atom_site_label_1
_geom_angle_atom_site_label_2
_geom_angle_atom_site_label_3
_geom_angle
_geom_angle_site_symmetry_1
_geom_angle_site_symmetry_3
N3 Pd1 N1 89.5(2) . .
N3 Pd1 Cl1 179.60(16) . .
N1 Pd1 Cl1 90.21(18) . .
N3 Pd1 Cl2 89.68(17) . .
N1 Pd1 Cl2 177.00(17) . .
Cl1 Pd1 Cl2 90.59(9) . .
C4 N3 N4 106.2(6) . .
C4 N3 Pd1 130.1(5) . .
N4 N3 Pd1 123.1(4) . .
C6 N4 N3 110.6(6) . .
C6 N4 C7 127.5(6) . .
N3 N4 C7 121.4(5) . .
C1 N1 N2 106.2(6) . .
C1 N1 Pd1 131.3(5) . .
N2 N1 Pd1 122.2(5) . .
C3 N2 N1 109.5(6) . .
C3 N2 C7 127.5(6) . .
N1 N2 C7 122.7(5) . .
C8 C9 C10 121.0(7) . 2_575
C8 C9 H9 119.5 . .
C10 C9 H9 119.5 2_575 .
C9 C8 C10 119.1(7) . .
C9 C8 C7 124.4(6) . .
C10 C8 C7 116.5(6) . .
N2 C7 N4 109.7(5) . .
N2 C7 C8 114.3(6) . .
N4 C7 C8 112.1(6) . .
N2 C7 H7 106.8 . .
N4 C7 H7 106.8 . .
C8 C7 H7 106.8 . .
N3 C4 C5 110.2(7) . .
N3 C4 H4 124.9 . .
C5 C4 H4 124.9 . .
C9 C10 C8 119.9(7) 2_575 .
C9 C10 H10 120.1 2_575 .
C8 C10 H10 120.1 . .
N1 C1 C2 110.9(7) . .
N1 C1 H1 124.5 . .
C2 C1 H1 124.5 . .
N4 C6 C5 106.9(7) . .
N4 C6 H6 126.6 . .
C5 C6 H6 126.6 . .
N2 C3 C2 107.9(7) . .
N2 C3 H3 126.1 . .
C2 C3 H3 126.1 . .
C6 C5 C4 106.2(7) . .
C6 C5 H5 126.9 . .
C4 C5 H5 126.9 . .
C3 C2 C1 105.4(7) . .
C3 C2 H2 127.3 . .
C1 C2 H2 127.3 . .

loop_
_geom_bond_atom_site_label_1
_geom_bond_atom_site_label_2
_geom_bond_distance
_geom_bond_site_symmetry_2
Pd1 N3 2.040(6) .
Pd1 N1 2.052(6) .
Pd1 Cl1 2.291(2) .
Pd1 Cl2 2.296(2) .
N3 C4 1.328(9) .
N3 N4 1.354(8) .
N4 C6 1.347(10) .
N4 C7 1.484(9) .
N1 C1 1.303(9) .
N1 N2 1.366(8) .
N2 C3 1.342(9) .
N2 C7 1.457(9) .
C9 C8 1.375(10) .
C9 C10 1.393(10) 2_575
C9 H9 0.9300 .
C8 C10 1.402(10) .
C8 C7 1.523(9) .
C7 H7 0.9800 .
C4 C5 1.380(12) .
C4 H4 0.9300 .
C10 C9 1.393(10) 2_575
C10 H10 0.9300 .
C1 C2 1.385(11) .
C1 H1 0.9300 .
C6 C5 1.369(12) .
C6 H6 0.9300 .
C3 C2 1.354(12) .
C3 H3 0.9300 .
C5 H5 0.9300 .
C2 H2 0.9300 .
